data_4024555
loop_
_publ_author_name
'Andrew D. Abell'
'Nathan A. Alexander'
'Steven G. Aitken'
'Hongyuan Chen'
'James M. Coxon'
'Matthew A. Jones'
'Stephen B. McNabb'
'Andrew Muscroft-Taylor'

_publ_section_title
;
Synthesis of Macrocyclic \b-Strand Templates by Ring Closing Metathesis
;
_journal_name_full 'Journal of Organic Chemistry'
_journal_page_first 4354
_journal_page_last 4356
_journal_paper_doi 10.1021/jo802723w
_journal_volume 74
_journal_year 2009
_chemical_absolute_configuration syn
_chemical_formula_moiety 'C27 H39 N3 O7'
_chemical_formula_sum 'C27 H39 N3 O7'
_chemical_formula_weight 517.61
_chemical_name_systematic
; 
 ? 
;
_space_group_IT_number 19
_symmetry_cell_setting orthorhombic
_symmetry_space_group_name_Hall 'P 2ac 2ab'
_symmetry_space_group_name_H-M 'P 21 21 21'
_atom_sites_solution_hydrogens geom
_atom_sites_solution_primary direct
_atom_sites_solution_secondary difmap
_audit_creation_method SHELXL-97
_cell_angle_alpha 90.00
_cell_angle_beta 90.00
_cell_angle_gamma 90.00
_cell_formula_units_Z 4
_cell_length_a 9.5967(17)
_cell_length_b 13.576(3)
_cell_length_c 22.201(6)
_cell_measurement_reflns_used 7283
_cell_measurement_temperature 93(2)
_cell_measurement_theta_max 32.619
_cell_measurement_theta_min 2.310
_cell_volume 2892.5(11)
_computing_cell_refinement 'APEXII V1.0-27'
_computing_data_collection 'APEXII V1.0-27 (Bruker 2004)'
_computing_data_reduction 'APEXII V1.0-27'
_computing_molecular_graphics
;
Ortep-3 for windows, V1.08 (Farrugia, 1997). Mercury, V1.4, (Bruno et al., 2002)
;
_computing_publication_material 'enCIFER, V1.1 (Allen et al., 2004)'
_computing_structure_refinement 'APEXII V1.0-27'
_computing_structure_solution 'APEXII V1.0-27'
_diffrn_ambient_temperature 93(2)
_diffrn_measured_fraction_theta_full 1.000
_diffrn_measured_fraction_theta_max 1.000
_diffrn_measurement_device_type 'Bruker APEXII CCD area detector'
_diffrn_measurement_method '\f and \w scans'
_diffrn_radiation_monochromator graphite
_diffrn_radiation_source 'sealed tube'
_diffrn_radiation_type MoK\a
_diffrn_radiation_wavelength 0.71073
_diffrn_reflns_av_R_equivalents 0.0729
_diffrn_reflns_av_sigmaI/netI 0.0241
_diffrn_reflns_limit_h_max 11
_diffrn_reflns_limit_h_min -11
_diffrn_reflns_limit_k_max 16
_diffrn_reflns_limit_k_min -16
_diffrn_reflns_limit_l_max 26
_diffrn_reflns_limit_l_min -26
_diffrn_reflns_number 37305
_diffrn_reflns_theta_full 25.10
_diffrn_reflns_theta_max 25.10
_diffrn_reflns_theta_min 1.76
_exptl_absorpt_coefficient_mu 0.086
_exptl_absorpt_correction_T_max 0.994
_exptl_absorpt_correction_T_min 0.833
_exptl_absorpt_correction_type multi-scan
_exptl_absorpt_process_details 'APEXII V1.0-27  (Bruker, 2004) '
_exptl_crystal_colour colourless
_exptl_crystal_density_diffrn 1.189
_exptl_crystal_density_method 'not measured'
_exptl_crystal_description Plate
_exptl_crystal_F_000 1112
_exptl_crystal_size_max 0.75
_exptl_crystal_size_mid 0.23
_exptl_crystal_size_min 0.07
_refine_diff_density_max 0.499
_refine_diff_density_min -0.501
_refine_diff_density_rms 0.200
_refine_ls_abs_structure_details 'Friedel pairs were merged'
_refine_ls_abs_structure_Flack 10(10)
_refine_ls_extinction_coef 0.0216(19)
_refine_ls_extinction_expression Fc^*^=kFc[1+0.001xFc^2^\l^3^/sin(2\q)]^-1/4^
_refine_ls_extinction_method SHELXL
_refine_ls_goodness_of_fit_ref 1.220
_refine_ls_hydrogen_treatment mixed
_refine_ls_matrix_type full
_refine_ls_number_parameters 349
_refine_ls_number_reflns 2923
_refine_ls_number_restraints 0
_refine_ls_restrained_S_all 1.220
_refine_ls_R_factor_all 0.0529
_refine_ls_R_factor_gt 0.0422
_refine_ls_shift/su_max 0.000
_refine_ls_shift/su_mean 0.000
_refine_ls_structure_factor_coef Fsqd
_refine_ls_weighting_details 'calc w=1/[\s^2^(Fo^2^)+(0.0562P)^2^+0.5007P] where P=(Fo^2^+2Fc^2^)/3'
_refine_ls_weighting_scheme calc
_refine_ls_wR_factor_gt 0.0976
_refine_ls_wR_factor_ref 0.1153
_reflns_number_gt 2613
_reflns_number_total 2923
_reflns_threshold_expression I>2\s(I)
_cod_data_source_file jo802723w_si_002.cif
_cod_data_source_block amtc
_cod_database_code 4024555

loop_
_symmetry_equiv_pos_as_xyz
'x, y, z'
'x+1/2, -y+1/2, -z'
'-x, y+1/2, -z+1/2'
'-x+1/2, -y, z+1/2'

loop_
_atom_site_label
_atom_site_type_symbol
_atom_site_fract_x
_atom_site_fract_y
_atom_site_fract_z
_atom_site_U_iso_or_equiv
_atom_site_adp_type
_atom_site_occupancy
_atom_site_symmetry_multiplicity
_atom_site_calc_flag
_atom_site_refinement_flags
_atom_site_disorder_assembly
_atom_site_disorder_group
C1 C 0.4529(2) 0.13435(18) 0.00870(11) 0.0186(5) Uani 1 1 d . . .
H1 H 0.3512 0.1407 0.0075 0.022 Uiso 1 1 calc R . .
C2 C 0.5195(2) 0.23545(18) -0.00103(11) 0.0176(5) Uani 1 1 d . . .
C3 C 0.4854(3) 0.41291(18) -0.00903(12) 0.0184(6) Uani 1 1 d . . .
C4 C 0.4071(2) 0.48494(18) 0.03076(11) 0.0183(5) Uani 1 1 d . . .
C5 C 0.4211(3) 0.6201(2) 0.10199(12) 0.0248(6) Uani 1 1 d . . .
H5 H 0.3198 0.6136 0.0982 0.030 Uiso 1 1 calc R . .
C6 C 0.4607(3) 0.7203(2) 0.07603(13) 0.0277(6) Uani 1 1 d . . .
C7 C 0.4551(3) 0.6213(2) 0.16947(13) 0.0294(6) Uani 1 1 d . . .
H7A H 0.5539 0.6340 0.1744 0.035 Uiso 1 1 calc R . .
H7B H 0.4050 0.6753 0.1881 0.035 Uiso 1 1 calc R . .
C8 C 0.4195(3) 0.5284(2) 0.20197(12) 0.0290(7) Uani 1 1 d . . .
H8 H 0.3518 0.4872 0.1857 0.035 Uiso 1 1 calc R . .
C9 C 0.4804(3) 0.5020(2) 0.25307(13) 0.0306(6) Uani 1 1 d . . .
H9 H 0.5509 0.5430 0.2672 0.037 Uiso 1 1 calc R . .
C10 C 0.4481(4) 0.4136(2) 0.29035(13) 0.0371(8) Uani 1 1 d . . .
H10A H 0.5336 0.3776 0.2979 0.045 Uiso 1 1 calc R . .
H10B H 0.4115 0.4350 0.3289 0.045 Uiso 1 1 calc R . .
C11 C 0.3950(3) 0.2912(2) 0.21569(12) 0.0289(7) Uani 1 1 d . . .
C12 C 0.2909(3) 0.2405(2) 0.18523(13) 0.0303(7) Uani 1 1 d . . .
H12 H 0.1982 0.2490 0.1962 0.036 Uiso 1 1 calc R . .
C13 C 0.3248(3) 0.1774(2) 0.13861(13) 0.0275(6) Uani 1 1 d . . .
H13 H 0.2542 0.1442 0.1184 0.033 Uiso 1 1 calc R . .
C14 C 0.4620(3) 0.1627(2) 0.12149(11) 0.0233(6) Uani 1 1 d . . .
C15 C 0.5643(3) 0.2161(2) 0.15134(12) 0.0270(6) Uani 1 1 d . . .
H15 H 0.6568 0.2086 0.1398 0.032 Uiso 1 1 calc R . .
C16 C 0.5320(3) 0.2803(2) 0.19785(12) 0.0303(7) Uani 1 1 d . . .
H16 H 0.6022 0.3158 0.2169 0.036 Uiso 1 1 calc R . .
C17 C 0.4976(3) 0.09365(19) 0.07040(12) 0.0227(6) Uani 1 1 d . . .
H17A H 0.4520 0.0308 0.0771 0.027 Uiso 1 1 calc R . .
H17B H 0.5974 0.0823 0.0701 0.027 Uiso 1 1 calc R . .
C18 C 0.4578(3) 0.43745(19) -0.07565(12) 0.0227(6) Uani 1 1 d . . .
H18A H 0.5115 0.3921 -0.1002 0.027 Uiso 1 1 calc R . .
H18B H 0.3601 0.4251 -0.0839 0.027 Uiso 1 1 calc R . .
C19 C 0.4917(3) 0.5420(2) -0.09609(13) 0.0285(6) Uani 1 1 d . . .
H19 H 0.4354 0.5877 -0.0721 0.034 Uiso 1 1 calc R . .
C20 C 0.4492(4) 0.5533(3) -0.16199(14) 0.0436(8) Uani 1 1 d . . .
H20A H 0.4981 0.5057 -0.1860 0.065 Uiso 1 1 calc R . .
H20B H 0.4720 0.6184 -0.1756 0.065 Uiso 1 1 calc R . .
H20C H 0.3506 0.5428 -0.1658 0.065 Uiso 1 1 calc R . .
C21 C 0.6430(3) 0.5691(2) -0.08774(15) 0.0384(8) Uani 1 1 d . . .
H21A H 0.6570 0.6365 -0.0994 0.058 Uiso 1 1 calc R . .
H21B H 0.6999 0.5271 -0.1123 0.058 Uiso 1 1 calc R . .
H21C H 0.6683 0.5609 -0.0462 0.058 Uiso 1 1 calc R . .
C22 C 0.4121(3) 0.01308(18) -0.07172(11) 0.0184(5) Uani 1 1 d . . .
C23 C 0.4211(3) -0.1031(2) -0.15642(13) 0.0268(6) Uani 1 1 d . . .
C24 C 0.3391(3) -0.1857(2) -0.12755(14) 0.0310(7) Uani 1 1 d . . .
H24A H 0.2651 -0.1585 -0.1037 0.047 Uiso 1 1 calc R . .
H24B H 0.3996 -0.2240 -0.1023 0.047 Uiso 1 1 calc R . .
H24C H 0.3004 -0.2271 -0.1584 0.047 Uiso 1 1 calc R . .
C25 C 0.5458(3) -0.1438(3) -0.19080(14) 0.0362(7) Uani 1 1 d . . .
H25A H 0.6038 -0.1809 -0.1639 0.054 Uiso 1 1 calc R . .
H25B H 0.5985 -0.0903 -0.2075 0.054 Uiso 1 1 calc R . .
H25C H 0.5138 -0.1858 -0.2227 0.054 Uiso 1 1 calc R . .
C26 C 0.3330(3) -0.0374(2) -0.19693(13) 0.0338(7) Uani 1 1 d . . .
H26A H 0.3878 0.0176 -0.2103 0.051 Uiso 1 1 calc R . .
H26B H 0.2537 -0.0139 -0.1749 0.051 Uiso 1 1 calc R . .
H26C H 0.3020 -0.0745 -0.2312 0.051 Uiso 1 1 calc R . .
C27 C 0.6037(5) 0.8083(2) 0.01028(17) 0.0525(10) Uani 1 1 d . . .
H27A H 0.6518 0.8420 0.0421 0.079 Uiso 1 1 calc R . .
H27B H 0.5266 0.8477 -0.0031 0.079 Uiso 1 1 calc R . .
H27C H 0.6665 0.7973 -0.0227 0.079 Uiso 1 1 calc R . .
N21 N 0.4985(2) 0.06974(17) -0.03938(11) 0.0218(5) Uani 1 1 d . . .
N2 N 0.4352(2) 0.31303(15) 0.00291(9) 0.0181(5) Uani 1 1 d . . .
H2 H 0.3494 0.3043 0.0127 0.022 Uiso 1 1 calc R . .
N4 N 0.4834(2) 0.53847(17) 0.06937(10) 0.0215(5) Uani 1 1 d . . .
H4 H 0.5698 0.5244 0.0749 0.026 Uiso 1 1 calc R . .
O2 O 0.64556(17) 0.24271(13) -0.01122(8) 0.0237(4) Uani 1 1 d . . .
O4 O 0.28030(17) 0.49496(15) 0.02517(9) 0.0268(5) Uani 1 1 d . . .
O6 O 0.4143(3) 0.79581(16) 0.09565(11) 0.0485(6) Uani 1 1 d . . .
O10 O 0.3493(2) 0.34910(16) 0.26237(9) 0.0381(5) Uani 1 1 d . . .
O22 O 0.28547(18) 0.01218(15) -0.06738(9) 0.0260(5) Uani 1 1 d . . .
O23 O 0.48855(18) -0.04313(14) -0.10967(8) 0.0230(4) Uani 1 1 d . . .
O27 O 0.5530(2) 0.71520(15) 0.03210(9) 0.0357(5) Uani 1 1 d . . .
H3 H 0.581(3) 0.418(2) 0.0003(11) 0.016(7) Uiso 1 1 d . . .
H21 H 0.585(4) 0.058(2) -0.0423(13) 0.027(8) Uiso 1 1 d . . .

loop_
_atom_site_aniso_label
_atom_site_aniso_U_11
_atom_site_aniso_U_22
_atom_site_aniso_U_33
_atom_site_aniso_U_23
_atom_site_aniso_U_13
_atom_site_aniso_U_12
C1 0.0143(11) 0.0171(12) 0.0244(13) -0.0035(11) -0.0004(10) 0.0001(10)
C2 0.0145(12) 0.0181(13) 0.0201(12) -0.0021(10) -0.0021(10) -0.0002(10)
C3 0.0131(12) 0.0152(12) 0.0270(14) -0.0001(10) -0.0005(11) -0.0011(10)
C4 0.0158(12) 0.0160(12) 0.0231(13) 0.0036(11) 0.0009(10) -0.0017(10)
C5 0.0194(12) 0.0265(14) 0.0285(14) -0.0072(12) -0.0007(11) 0.0049(12)
C6 0.0260(14) 0.0264(15) 0.0308(14) -0.0067(12) -0.0094(12) 0.0060(12)
C7 0.0260(14) 0.0314(15) 0.0309(14) -0.0101(13) 0.0012(12) -0.0008(13)
C8 0.0255(14) 0.0332(16) 0.0284(15) -0.0085(13) 0.0045(12) -0.0040(13)
C9 0.0315(15) 0.0323(15) 0.0279(14) -0.0102(13) 0.0050(13) -0.0034(13)
C10 0.0481(19) 0.0428(18) 0.0205(14) -0.0075(13) 0.0048(14) -0.0046(16)
C11 0.0404(16) 0.0266(15) 0.0196(13) 0.0039(12) 0.0066(12) -0.0053(13)
C12 0.0269(13) 0.0346(16) 0.0295(15) 0.0029(13) 0.0076(12) -0.0024(12)
C13 0.0252(14) 0.0283(14) 0.0292(14) 0.0022(13) -0.0008(12) -0.0060(12)
C14 0.0256(13) 0.0223(14) 0.0221(13) 0.0066(11) -0.0027(11) 0.0005(12)
C15 0.0246(13) 0.0275(14) 0.0288(14) 0.0042(12) -0.0016(11) -0.0029(12)
C16 0.0347(15) 0.0315(15) 0.0248(14) 0.0000(12) -0.0031(12) -0.0080(14)
C17 0.0198(13) 0.0188(13) 0.0296(14) 0.0037(11) -0.0024(11) -0.0001(11)
C18 0.0210(12) 0.0211(14) 0.0259(14) -0.0021(11) 0.0007(11) 0.0025(11)
C19 0.0348(15) 0.0231(14) 0.0275(14) 0.0027(12) 0.0054(12) 0.0076(12)
C20 0.060(2) 0.0389(18) 0.0316(16) 0.0093(15) 0.0039(16) 0.0074(18)
C21 0.0414(17) 0.0272(16) 0.0466(18) 0.0090(14) 0.0090(15) -0.0047(14)
C22 0.0182(12) 0.0166(12) 0.0204(12) 0.0009(11) -0.0015(10) 0.0008(10)
C23 0.0243(13) 0.0296(15) 0.0267(14) -0.0112(12) -0.0027(12) -0.0023(13)
C24 0.0270(14) 0.0262(15) 0.0398(16) -0.0097(13) -0.0033(13) -0.0019(12)
C25 0.0311(15) 0.0421(18) 0.0356(15) -0.0173(15) 0.0035(13) 0.0010(15)
C26 0.0321(15) 0.0425(18) 0.0268(15) -0.0035(14) -0.0030(12) -0.0015(15)
C27 0.078(3) 0.0280(17) 0.051(2) 0.0077(16) 0.008(2) -0.0078(18)
N21 0.0132(11) 0.0196(12) 0.0324(13) -0.0085(10) -0.0001(9) 0.0017(9)
N2 0.0122(10) 0.0153(11) 0.0268(11) 0.0000(9) 0.0017(9) -0.0006(8)
N4 0.0173(10) 0.0219(11) 0.0253(11) -0.0033(10) -0.0018(9) 0.0042(9)
O2 0.0128(8) 0.0199(9) 0.0383(11) -0.0008(8) 0.0017(8) -0.0002(7)
O4 0.0147(9) 0.0257(10) 0.0398(11) -0.0070(9) 0.0020(8) -0.0007(8)
O6 0.0603(15) 0.0276(12) 0.0576(14) -0.0087(11) 0.0054(13) 0.0147(12)
O10 0.0484(13) 0.0393(12) 0.0266(10) -0.0053(9) 0.0126(10) -0.0091(11)
O22 0.0145(9) 0.0315(11) 0.0321(10) -0.0078(9) 0.0008(8) -0.0018(8)
O23 0.0176(9) 0.0258(10) 0.0257(9) -0.0080(8) -0.0007(7) -0.0009(8)
O27 0.0463(12) 0.0223(10) 0.0384(11) 0.0029(9) 0.0068(10) 0.0016(10)

loop_
_atom_type_symbol
_atom_type_description
_atom_type_scat_dispersion_real
_atom_type_scat_dispersion_imag
_atom_type_scat_source
C C 0.0033 0.0016 'International Tables Vol C Tables 4.2.6.8 and 6.1.1.4'
H H 0.0000 0.0000 'International Tables Vol C Tables 4.2.6.8 and 6.1.1.4'
N N 0.0061 0.0033 'International Tables Vol C Tables 4.2.6.8 and 6.1.1.4'
O O 0.0106 0.0060 'International Tables Vol C Tables 4.2.6.8 and 6.1.1.4'

loop_
_geom_angle_atom_site_label_1
_geom_angle_atom_site_label_2
_geom_angle_atom_site_label_3
_geom_angle
_geom_angle_site_symmetry_1
_geom_angle_site_symmetry_3
_geom_angle_publ_flag
N21 C1 C2 108.2(2) . . ?
N21 C1 C17 110.8(2) . . ?
C2 C1 C17 109.4(2) . . ?
N21 C1 H1 109.5 . . ?
C2 C1 H1 109.5 . . ?
C17 C1 H1 109.5 . . ?
O2 C2 N2 123.0(2) . . ?
O2 C2 C1 120.5(2) . . ?
N2 C2 C1 116.5(2) . . ?
N2 C3 C4 109.2(2) . . ?
N2 C3 C18 108.5(2) . . ?
C4 C3 C18 109.6(2) . . ?
N2 C3 H3 110.6(17) . . ?
C4 C3 H3 107.7(16) . . ?
C18 C3 H3 111.2(16) . . ?
O4 C4 N4 123.0(2) . . ?
O4 C4 C3 120.2(2) . . ?
N4 C4 C3 116.8(2) . . ?
N4 C5 C6 112.9(2) . . ?
N4 C5 C7 114.0(2) . . ?
C6 C5 C7 107.9(2) . . ?
N4 C5 H5 107.2 . . ?
C6 C5 H5 107.2 . . ?
C7 C5 H5 107.2 . . ?
O6 C6 O27 124.3(3) . . ?
O6 C6 C5 122.1(3) . . ?
O27 C6 C5 113.6(2) . . ?
C8 C7 C5 114.5(2) . . ?
C8 C7 H7A 108.6 . . ?
C5 C7 H7A 108.6 . . ?
C8 C7 H7B 108.6 . . ?
C5 C7 H7B 108.6 . . ?
H7A C7 H7B 107.6 . . ?
C9 C8 C7 122.8(3) . . ?
C9 C8 H8 118.6 . . ?
C7 C8 H8 118.6 . . ?
C8 C9 C10 127.0(3) . . ?
C8 C9 H9 116.5 . . ?
C10 C9 H9 116.5 . . ?
O10 C10 C9 112.9(2) . . ?
O10 C10 H10A 109.0 . . ?
C9 C10 H10A 109.0 . . ?
O10 C10 H10B 109.0 . . ?
C9 C10 H10B 109.0 . . ?
H10A C10 H10B 107.8 . . ?
O10 C11 C16 125.6(3) . . ?
O10 C11 C12 115.0(3) . . ?
C16 C11 C12 119.4(3) . . ?
C13 C12 C11 120.2(3) . . ?
C13 C12 H12 119.9 . . ?
C11 C12 H12 119.9 . . ?
C12 C13 C14 121.3(3) . . ?
C12 C13 H13 119.4 . . ?
C14 C13 H13 119.4 . . ?
C13 C14 C15 117.7(3) . . ?
C13 C14 C17 120.8(2) . . ?
C15 C14 C17 121.5(2) . . ?
C16 C15 C14 121.7(3) . . ?
C16 C15 H15 119.1 . . ?
C14 C15 H15 119.1 . . ?
C11 C16 C15 119.6(3) . . ?
C11 C16 H16 120.2 . . ?
C15 C16 H16 120.2 . . ?
C14 C17 C1 112.5(2) . . ?
C14 C17 H17A 109.1 . . ?
C1 C17 H17A 109.1 . . ?
C14 C17 H17B 109.1 . . ?
C1 C17 H17B 109.1 . . ?
H17A C17 H17B 107.8 . . ?
C19 C18 C3 116.8(2) . . ?
C19 C18 H18A 108.1 . . ?
C3 C18 H18A 108.1 . . ?
C19 C18 H18B 108.1 . . ?
C3 C18 H18B 108.1 . . ?
H18A C18 H18B 107.3 . . ?
C21 C19 C18 113.3(2) . . ?
C21 C19 C20 110.5(3) . . ?
C18 C19 C20 108.7(3) . . ?
C21 C19 H19 108.1 . . ?
C18 C19 H19 108.1 . . ?
C20 C19 H19 108.1 . . ?
C19 C20 H20A 109.5 . . ?
C19 C20 H20B 109.5 . . ?
H20A C20 H20B 109.5 . . ?
C19 C20 H20C 109.5 . . ?
H20A C20 H20C 109.5 . . ?
H20B C20 H20C 109.5 . . ?
C19 C21 H21A 109.5 . . ?
C19 C21 H21B 109.5 . . ?
H21A C21 H21B 109.5 . . ?
C19 C21 H21C 109.5 . . ?
H21A C21 H21C 109.5 . . ?
H21B C21 H21C 109.5 . . ?
O22 C22 N21 125.5(2) . . ?
O22 C22 O23 125.8(2) . . ?
N21 C22 O23 108.8(2) . . ?
O23 C23 C24 109.9(2) . . ?
O23 C23 C26 109.7(2) . . ?
C24 C23 C26 113.3(2) . . ?
O23 C23 C25 102.0(2) . . ?
C24 C23 C25 110.6(2) . . ?
C26 C23 C25 110.6(2) . . ?
C23 C24 H24A 109.5 . . ?
C23 C24 H24B 109.5 . . ?
H24A C24 H24B 109.5 . . ?
C23 C24 H24C 109.5 . . ?
H24A C24 H24C 109.5 . . ?
H24B C24 H24C 109.5 . . ?
C23 C25 H25A 109.5 . . ?
C23 C25 H25B 109.5 . . ?
H25A C25 H25B 109.5 . . ?
C23 C25 H25C 109.5 . . ?
H25A C25 H25C 109.5 . . ?
H25B C25 H25C 109.5 . . ?
C23 C26 H26A 109.5 . . ?
C23 C26 H26B 109.5 . . ?
H26A C26 H26B 109.5 . . ?
C23 C26 H26C 109.5 . . ?
H26A C26 H26C 109.5 . . ?
H26B C26 H26C 109.5 . . ?
O27 C27 H27A 109.5 . . ?
O27 C27 H27B 109.5 . . ?
H27A C27 H27B 109.5 . . ?
O27 C27 H27C 109.5 . . ?
H27A C27 H27C 109.5 . . ?
H27B C27 H27C 109.5 . . ?
C22 N21 C1 123.8(2) . . ?
C22 N21 H21 117(2) . . ?
C1 N21 H21 118(2) . . ?
C2 N2 C3 121.4(2) . . ?
C2 N2 H2 119.3 . . ?
C3 N2 H2 119.3 . . ?
C4 N4 C5 120.5(2) . . ?
C4 N4 H4 119.8 . . ?
C5 N4 H4 119.8 . . ?
C11 O10 C10 117.8(2) . . ?
C22 O23 C23 120.89(19) . . ?
C6 O27 C27 115.5(3) . . ?

loop_
_geom_bond_atom_site_label_1
_geom_bond_atom_site_label_2
_geom_bond_distance
_geom_bond_site_symmetry_2
_geom_bond_publ_flag
C1 N21 1.449(3) . ?
C1 C2 1.529(3) . ?
C1 C17 1.538(4) . ?
C1 H1 0.9800 . ?
C2 O2 1.234(3) . ?
C2 N2 1.331(3) . ?
C3 N2 1.463(3) . ?
C3 C4 1.517(4) . ?
C3 C18 1.539(4) . ?
C3 H3 0.95(3) . ?
C4 O4 1.231(3) . ?
C4 N4 1.341(3) . ?
C5 N4 1.453(3) . ?
C5 C6 1.525(4) . ?
C5 C7 1.533(4) . ?
C5 H5 0.9800 . ?
C6 O6 1.199(4) . ?
C6 O27 1.319(4) . ?
C7 C8 1.493(4) . ?
C7 H7A 0.9700 . ?
C7 H7B 0.9700 . ?
C8 C9 1.325(4) . ?
C8 H8 0.9300 . ?
C9 C10 1.490(4) . ?
C9 H9 0.9300 . ?
C10 O10 1.433(4) . ?
C10 H10A 0.9700 . ?
C10 H10B 0.9700 . ?
C11 O10 1.372(3) . ?
C11 C16 1.382(4) . ?
C11 C12 1.389(4) . ?
C12 C13 1.382(4) . ?
C12 H12 0.9300 . ?
C13 C14 1.384(4) . ?
C13 H13 0.9300 . ?
C14 C15 1.389(4) . ?
C14 C17 1.511(4) . ?
C15 C16 1.386(4) . ?
C15 H15 0.9300 . ?
C16 H16 0.9300 . ?
C17 H17A 0.9700 . ?
C17 H17B 0.9700 . ?
C18 C19 1.526(4) . ?
C18 H18A 0.9700 . ?
C18 H18B 0.9700 . ?
C19 C21 1.509(4) . ?
C19 C20 1.527(4) . ?
C19 H19 0.9800 . ?
C20 H20A 0.9600 . ?
C20 H20B 0.9600 . ?
C20 H20C 0.9600 . ?
C21 H21A 0.9600 . ?
C21 H21B 0.9600 . ?
C21 H21C 0.9600 . ?
C22 O22 1.219(3) . ?
C22 N21 1.340(3) . ?
C22 O23 1.353(3) . ?
C23 O23 1.470(3) . ?
C23 C24 1.513(4) . ?
C23 C26 1.523(4) . ?
C23 C25 1.523(4) . ?
C24 H24A 0.9600 . ?
C24 H24B 0.9600 . ?
C24 H24C 0.9600 . ?
C25 H25A 0.9600 . ?
C25 H25B 0.9600 . ?
C25 H25C 0.9600 . ?
C26 H26A 0.9600 . ?
C26 H26B 0.9600 . ?
C26 H26C 0.9600 . ?
C27 O27 1.438(4) . ?
C27 H27A 0.9600 . ?
C27 H27B 0.9600 . ?
C27 H27C 0.9600 . ?
N21 H21 0.85(3) . ?
N2 H2 0.8600 . ?
N4 H4 0.8600 . ?

loop_
_geom_torsion_atom_site_label_1
_geom_torsion_atom_site_label_2
_geom_torsion_atom_site_label_3
_geom_torsion_atom_site_label_4
_geom_torsion
_geom_torsion_site_symmetry_1
_geom_torsion_site_symmetry_2
_geom_torsion_site_symmetry_3
_geom_torsion_site_symmetry_4
_geom_torsion_publ_flag
N21 C1 C2 O2 -48.6(3) . . . . ?
C17 C1 C2 O2 72.1(3) . . . . ?
N21 C1 C2 N2 132.2(2) . . . . ?
C17 C1 C2 N2 -107.0(2) . . . . ?
N2 C3 C4 O4 -63.1(3) . . . . ?
C18 C3 C4 O4 55.7(3) . . . . ?
N2 C3 C4 N4 119.7(2) . . . . ?
C18 C3 C4 N4 -121.5(2) . . . . ?
N4 C5 C6 O6 176.8(3) . . . . ?
C7 C5 C6 O6 -56.2(4) . . . . ?
N4 C5 C6 O27 -5.3(3) . . . . ?
C7 C5 C6 O27 121.6(2) . . . . ?
N4 C5 C7 C8 -54.8(3) . . . . ?
C6 C5 C7 C8 178.9(2) . . . . ?
C5 C7 C8 C9 156.7(3) . . . . ?
C7 C8 C9 C10 176.9(3) . . . . ?
C8 C9 C10 O10 6.3(4) . . . . ?
O10 C11 C12 C13 -177.9(2) . . . . ?
C16 C11 C12 C13 1.9(4) . . . . ?
C11 C12 C13 C14 0.5(4) . . . . ?
C12 C13 C14 C15 -2.2(4) . . . . ?
C12 C13 C14 C17 -179.9(3) . . . . ?
C13 C14 C15 C16 1.7(4) . . . . ?
C17 C14 C15 C16 179.3(2) . . . . ?
O10 C11 C16 C15 177.4(3) . . . . ?
C12 C11 C16 C15 -2.4(4) . . . . ?
C14 C15 C16 C11 0.6(4) . . . . ?
C13 C14 C17 C1 70.3(3) . . . . ?
C15 C14 C17 C1 -107.3(3) . . . . ?
N21 C1 C17 C14 175.6(2) . . . . ?
C2 C1 C17 C14 56.4(3) . . . . ?
N2 C3 C18 C19 175.0(2) . . . . ?
C4 C3 C18 C19 55.9(3) . . . . ?
C3 C18 C19 C21 60.1(3) . . . . ?
C3 C18 C19 C20 -176.6(2) . . . . ?
O22 C22 N21 C1 4.1(4) . . . . ?
O23 C22 N21 C1 -175.6(2) . . . . ?
C2 C1 N21 C22 -131.6(2) . . . . ?
C17 C1 N21 C22 108.5(3) . . . . ?
O2 C2 N2 C3 4.5(4) . . . . ?
C1 C2 N2 C3 -176.4(2) . . . . ?
C4 C3 N2 C2 -147.3(2) . . . . ?
C18 C3 N2 C2 93.3(3) . . . . ?
O4 C4 N4 C5 -7.3(4) . . . . ?
C3 C4 N4 C5 169.9(2) . . . . ?
C6 C5 N4 C4 -103.1(3) . . . . ?
C7 C5 N4 C4 133.3(3) . . . . ?
C16 C11 O10 C10 8.6(4) . . . . ?
C12 C11 O10 C10 -171.7(2) . . . . ?
C9 C10 O10 C11 75.3(3) . . . . ?
O22 C22 O23 C23 8.5(4) . . . . ?
N21 C22 O23 C23 -171.8(2) . . . . ?
C24 C23 O23 C22 -67.9(3) . . . . ?
C26 C23 O23 C22 57.3(3) . . . . ?
C25 C23 O23 C22 174.6(2) . . . . ?
O6 C6 O27 C27 3.7(4) . . . . ?
C5 C6 O27 C27 -174.1(3) . . . . ?

loop_
_cod_related_entry_id
_cod_related_entry_database
_cod_related_entry_code
1 ChemSpider 30658955
